data_2222394
loop_
_publ_author_name
'Hu, De-Jin'
'Liu, Ming'
'Huang, Tong-Hui'
'Tu, Hai-Yang'
'Zhang, Ai-dong'

_publ_section_title
<i>N</i>-Phenyl-4-(8-phenyl-4,5-dihydro-1,2-benzoxazolo[4,5-<i>d</i>]thiazol-2-yl)piperidine-1-carboxamide
_journal_coeditor_code LH2833
_journal_issue 7
_journal_name_full 'Acta Crystallographica Section E'
_journal_page_first o1593
_journal_paper_doi 10.1107/S1600536809021023
_journal_volume 65
_journal_year 2009
_chemical_formula_iupac 'C26 H24 N4 O2 S'
_chemical_formula_moiety 'C26 H24 N4 O2 S'
_chemical_formula_sum 'C26 H24 N4 O2 S'
_chemical_formula_weight 456.55
_chemical_name_systematic
;
<i>N</i>-Phenyl-4-(8-phenyl-4,5-dihydro-1,2-benzoxazolo[4,5-<i>d</i>]thiazol-
2-yl)piperidine-1-carboxamide
;
_space_group_IT_number 14
_symmetry_cell_setting monoclinic
_symmetry_space_group_name_Hall '-P 2ybc'
_symmetry_space_group_name_H-M 'P 1 21/c 1'
_atom_sites_solution_hydrogens geom
_atom_sites_solution_primary direct
_atom_sites_solution_secondary difmap
_audit_creation_method SHELXL-97
_cell_angle_alpha 90.00
_cell_angle_beta 102.282(2)
_cell_angle_gamma 90.00
_cell_formula_units_Z 4
_cell_length_a 22.2844(6)
_cell_length_b 10.1911(3)
_cell_length_c 10.2842(3)
_cell_measurement_reflns_used 4151
_cell_measurement_temperature 298(2)
_cell_measurement_theta_max 24.79
_cell_measurement_theta_min 2.41
_cell_volume 2282.11(11)
_computing_cell_refinement 'SAINT (Bruker, 2001)'
_computing_data_collection 'SMART (Bruker, 2001)'
_computing_data_reduction 'SAINT (Bruker, 2001)'
_computing_molecular_graphics 'PLATON (Spek, 2009)'
_computing_publication_material 'SHELXTL (Sheldrick, 2008)'
_computing_structure_refinement 'SHELXL97 (Sheldrick, 2008)'
_computing_structure_solution 'SHELXS97 (Sheldrick, 2008)'
_diffrn_ambient_temperature 298(2)
_diffrn_measured_fraction_theta_full 0.995
_diffrn_measured_fraction_theta_max 0.995
_diffrn_measurement_device_type 'Bruker SMART CCD'
_diffrn_measurement_method '\f and \w'
_diffrn_radiation_monochromator graphite
_diffrn_radiation_source 'fine-focus sealed tube'
_diffrn_radiation_type MoK\a
_diffrn_radiation_wavelength 0.71073
_diffrn_reflns_av_R_equivalents 0.0931
_diffrn_reflns_av_sigmaI/netI 0.0622
_diffrn_reflns_limit_h_max 27
_diffrn_reflns_limit_h_min -22
_diffrn_reflns_limit_k_max 12
_diffrn_reflns_limit_k_min -12
_diffrn_reflns_limit_l_max 12
_diffrn_reflns_limit_l_min -12
_diffrn_reflns_number 16337
_diffrn_reflns_theta_full 26.00
_diffrn_reflns_theta_max 26.00
_diffrn_reflns_theta_min 1.87
_exptl_absorpt_coefficient_mu 0.173
_exptl_absorpt_correction_T_max 0.9829
_exptl_absorpt_correction_T_min 0.9661
_exptl_absorpt_correction_type multi-scan
_exptl_absorpt_process_details '(SADABS; Sheldrick, 1996)'
_exptl_crystal_colour colorless
_exptl_crystal_density_diffrn 1.329
_exptl_crystal_density_method 'not measured'
_exptl_crystal_description block
_exptl_crystal_F_000 960
_exptl_crystal_size_max 0.20
_exptl_crystal_size_mid 0.10
_exptl_crystal_size_min 0.10
_refine_diff_density_max 0.240
_refine_diff_density_min -0.315
_refine_ls_extinction_method none
_refine_ls_goodness_of_fit_ref 1.042
_refine_ls_hydrogen_treatment mixed
_refine_ls_matrix_type full
_refine_ls_number_parameters 301
_refine_ls_number_reflns 4477
_refine_ls_number_restraints 1
_refine_ls_restrained_S_all 1.042
_refine_ls_R_factor_all 0.0776
_refine_ls_R_factor_gt 0.0588
_refine_ls_shift/su_max 0.001
_refine_ls_shift/su_mean 0.000
_refine_ls_structure_factor_coef Fsqd
_refine_ls_weighting_details 'calc w=1/[\s^2^(Fo^2^)+(0.0715P)^2^+0.1065P] where P=(Fo^2^+2Fc^2^)/3'
_refine_ls_weighting_scheme calc
_refine_ls_wR_factor_gt 0.1334
_refine_ls_wR_factor_ref 0.1433
_reflns_number_gt 3399
_reflns_number_total 4477
_reflns_threshold_expression I>2\s(I)
_cod_data_source_file lh2833.cif
_cod_data_source_block I
_cod_depositor_comments
;
The following automatic conversions were performed:
'_symmetry_cell_setting' value 'Monoclinic' changed to 'monoclinic'
according to '/home/saulius/struct/CIF-dictionaries/cif_core.dic'
dictionary named 'cif_core.dic' version 2.4.1 from 2010-06-29.

Automatic conversion script
Id: cif_fix_enum 1527 2010-12-29 10:47:43Z saulius 

The following automatic conversions were performed:

'_symmetry_cell_setting' value 'Monoclinic' changed to 'monoclinic'
according to /home/saulius/struct/CIF-dictionaries/cif_core.dic
dictionary named 'cif_core.dic' version 2.4.1 from 2010-06-29.

Automatic conversion script
Id: cif_fix_values 1715 2011-07-08 13:25:40Z adriana 
;
_cod_original_sg_symbol_H-M 'P 21/c'
_cod_database_code 2222394
_cod_database_fobs_code 2222394

loop_
_symmetry_equiv_pos_as_xyz
'x, y, z'
'-x, y+1/2, -z+1/2'
'-x, -y, -z'
'x, -y-1/2, z-1/2'

loop_
_atom_site_type_symbol
_atom_site_label
_atom_site_fract_x
_atom_site_fract_y
_atom_site_fract_z
_atom_site_U_iso_or_equiv
_atom_site_adp_type
_atom_site_calc_flag
_atom_site_refinement_flags
_atom_site_occupancy
_atom_site_disorder_assembly
_atom_site_disorder_group
C C1 0.38381(9) -0.2002(2) 0.3431(2) 0.0421(5) Uani d . 1 . .
C C2 0.34151(12) -0.2361(2) 0.4168(3) 0.0602(7) Uani d . 1 . .
H H2 0.3287 -0.1750 0.4723 0.072 Uiso calc R 1 . .
C C3 0.31805(13) -0.3619(3) 0.4091(3) 0.0733(8) Uani d . 1 . .
H H3 0.2894 -0.3846 0.4592 0.088 Uiso calc R 1 . .
C C4 0.33650(12) -0.4538(2) 0.3283(3) 0.0663(7) Uani d . 1 . .
H H4 0.3203 -0.5382 0.3227 0.080 Uiso calc R 1 . .
C C5 0.37882(15) -0.4196(3) 0.2565(3) 0.0717(8) Uani d . 1 . .
H H5 0.3920 -0.4819 0.2027 0.086 Uiso calc R 1 . .
C C6 0.40231(12) -0.2945(2) 0.2623(2) 0.0605(7) Uani d . 1 . .
H H6 0.4309 -0.2728 0.2117 0.073 Uiso calc R 1 . .
C C7 0.41255(9) -0.0693(2) 0.35423(19) 0.0398(5) Uani d . 1 . .
C C8 0.39483(9) 0.05256(19) 0.40386(19) 0.0384(5) Uani d . 1 . .
C C9 0.44192(9) 0.1341(2) 0.4002(2) 0.0424(5) Uani d . 1 . .
C C10 0.44851(11) 0.2734(2) 0.4429(2) 0.0520(6) Uani d . 1 . .
H H10A 0.4326 0.3303 0.3679 0.062 Uiso calc R 1 . .
H H10B 0.4915 0.2941 0.4759 0.062 Uiso calc R 1 . .
C C11 0.41283(11) 0.2956(2) 0.5528(2) 0.0528(6) Uani d . 1 . .
H H11A 0.4376 0.2671 0.6374 0.063 Uiso calc R 1 . .
H H11B 0.4046 0.3885 0.5595 0.063 Uiso calc R 1 . .
C C12 0.35307(10) 0.2212(2) 0.5246(2) 0.0453(5) Uani d . 1 . .
C C13 0.34382(9) 0.10585(19) 0.45761(19) 0.0388(5) Uani d . 1 . .
C C14 0.25309(10) 0.1164(2) 0.5099(2) 0.0449(5) Uani d . 1 . .
C C15 0.18845(10) 0.0794(2) 0.5137(2) 0.0475(5) Uani d . 1 . .
H H15 0.1860 -0.0166 0.5104 0.057 Uiso calc R 1 . .
C C16 0.14331(10) 0.1320(2) 0.3913(2) 0.0491(6) Uani d . 1 . .
H H16A 0.1463 0.2269 0.3893 0.059 Uiso calc R 1 . .
H H16B 0.1543 0.0979 0.3114 0.059 Uiso calc R 1 . .
C C17 0.07811(10) 0.0935(3) 0.3925(2) 0.0556(6) Uani d . 1 . .
H H17A 0.0505 0.1317 0.3161 0.067 Uiso calc R 1 . .
H H17B 0.0740 -0.0012 0.3863 0.067 Uiso calc R 1 . .
C C18 0.10164(10) 0.0865(3) 0.6342(2) 0.0595(7) Uani d . 1 . .
H H18A 0.0978 -0.0083 0.6347 0.071 Uiso calc R 1 . .
H H18B 0.0891 0.1204 0.7125 0.071 Uiso calc R 1 . .
C C19 0.16795(10) 0.1235(3) 0.6394(2) 0.0553(6) Uani d . 1 . .
H H19A 0.1940 0.0830 0.7165 0.066 Uiso calc R 1 . .
H H19B 0.1725 0.2179 0.6487 0.066 Uiso calc R 1 . .
C C20 0.01279(9) 0.2148(2) 0.5258(2) 0.0433(5) Uani d . 1 . .
C C21 -0.07915(10) 0.3251(2) 0.4003(2) 0.0431(5) Uani d . 1 . .
C C22 -0.12464(11) 0.2917(2) 0.2914(2) 0.0561(6) Uani d . 1 . .
H H22 -0.1158 0.2343 0.2277 0.067 Uiso calc R 1 . .
C C23 -0.18266(12) 0.3426(3) 0.2767(3) 0.0740(8) Uani d . 1 . .
H H23 -0.2128 0.3189 0.2031 0.089 Uiso calc R 1 . .
C C24 -0.19687(15) 0.4266(3) 0.3673(4) 0.0837(10) Uani d . 1 . .
H H24 -0.2366 0.4587 0.3577 0.100 Uiso calc R 1 . .
C C25 -0.15178(17) 0.4637(3) 0.4735(3) 0.0849(10) Uani d . 1 . .
H H25 -0.1610 0.5228 0.5353 0.102 Uiso calc R 1 . .
C C26 -0.09237(13) 0.4143(3) 0.4903(2) 0.0650(7) Uani d . 1 . .
H H26 -0.0619 0.4414 0.5617 0.078 Uiso calc R 1 . .
N N1 0.46608(8) -0.05766(18) 0.32118(18) 0.0496(5) Uani d . 1 . .
N N2 0.28756(7) 0.04708(17) 0.44870(17) 0.0424(4) Uani d . 1 . .
N N3 0.06154(8) 0.1393(2) 0.51501(17) 0.0559(5) Uani d . 1 . .
N N4 -0.02020(9) 0.2682(2) 0.41087(17) 0.0505(5) Uani d D 1 . .
H H4A -0.0118(11) 0.252(2) 0.3352(14) 0.061 Uiso d D 1 . .
O O1 0.48560(7) 0.07301(15) 0.35047(15) 0.0512(4) Uani d . 1 . .
O O2 -0.00073(7) 0.23519(17) 0.63341(15) 0.0570(5) Uani d . 1 . .
S S1 0.28825(3) 0.25928(6) 0.58254(6) 0.0556(2) Uani d . 1 . .

loop_
_atom_site_aniso_label
_atom_site_aniso_U_11
_atom_site_aniso_U_22
_atom_site_aniso_U_33
_atom_site_aniso_U_12
_atom_site_aniso_U_13
_atom_site_aniso_U_23
C1 0.0326(11) 0.0463(12) 0.0465(12) 0.0101(9) 0.0064(9) -0.0035(9)
C2 0.0577(15) 0.0463(14) 0.0844(18) 0.0019(11) 0.0329(14) -0.0132(12)
C3 0.0666(18) 0.0546(16) 0.107(2) -0.0024(13) 0.0374(16) 0.0010(15)
C4 0.0605(17) 0.0456(14) 0.0858(19) 0.0021(12) 0.0000(15) -0.0082(13)
C5 0.092(2) 0.0520(16) 0.0706(18) 0.0115(14) 0.0173(16) -0.0169(13)
C6 0.0689(17) 0.0553(15) 0.0634(15) 0.0096(13) 0.0281(13) -0.0095(12)
C7 0.0318(11) 0.0474(12) 0.0407(11) 0.0080(9) 0.0086(9) 0.0010(9)
C8 0.0329(11) 0.0428(11) 0.0398(11) 0.0057(9) 0.0088(9) 0.0019(9)
C9 0.0374(12) 0.0468(12) 0.0440(12) 0.0053(10) 0.0113(9) 0.0051(9)
C10 0.0477(14) 0.0475(13) 0.0621(14) -0.0023(10) 0.0145(11) 0.0070(11)
C11 0.0540(14) 0.0445(12) 0.0585(14) -0.0030(11) 0.0088(11) -0.0057(10)
C12 0.0455(13) 0.0439(12) 0.0486(12) 0.0052(10) 0.0144(10) -0.0007(10)
C13 0.0333(11) 0.0432(11) 0.0400(11) 0.0062(9) 0.0082(9) -0.0002(9)
C14 0.0421(12) 0.0473(12) 0.0479(12) 0.0091(10) 0.0154(10) 0.0005(10)
C15 0.0400(12) 0.0503(13) 0.0560(14) 0.0094(10) 0.0192(10) 0.0031(10)
C16 0.0498(13) 0.0598(14) 0.0421(12) 0.0112(11) 0.0199(10) -0.0044(10)
C17 0.0438(13) 0.0783(17) 0.0466(13) 0.0153(12) 0.0141(10) -0.0049(12)
C18 0.0449(14) 0.0878(19) 0.0496(14) 0.0157(12) 0.0185(11) 0.0167(12)
C19 0.0448(13) 0.0787(17) 0.0440(13) 0.0149(12) 0.0135(10) 0.0100(11)
C20 0.0312(11) 0.0647(14) 0.0365(11) -0.0034(10) 0.0129(9) 0.0008(10)
C21 0.0422(12) 0.0505(13) 0.0413(12) 0.0065(10) 0.0194(10) 0.0049(9)
C22 0.0505(14) 0.0544(14) 0.0616(15) 0.0082(11) 0.0077(12) 0.0006(11)
C23 0.0472(16) 0.0771(19) 0.093(2) 0.0052(14) 0.0049(14) 0.0210(17)
C24 0.0659(19) 0.106(2) 0.090(2) 0.0389(18) 0.0401(18) 0.040(2)
C25 0.111(3) 0.084(2) 0.073(2) 0.0495(19) 0.051(2) 0.0113(16)
C26 0.0785(19) 0.0678(16) 0.0510(15) 0.0202(14) 0.0193(13) -0.0004(12)
N1 0.0399(11) 0.0538(12) 0.0583(12) 0.0072(8) 0.0179(9) -0.0006(9)
N2 0.0348(10) 0.0452(10) 0.0495(10) 0.0071(8) 0.0137(8) -0.0033(8)
N3 0.0403(11) 0.0930(15) 0.0373(10) 0.0200(10) 0.0149(8) 0.0040(10)
N4 0.0423(11) 0.0793(14) 0.0336(10) 0.0132(9) 0.0160(8) -0.0005(9)
O1 0.0378(8) 0.0556(10) 0.0638(10) 0.0034(7) 0.0193(7) 0.0046(7)
O2 0.0468(9) 0.0918(13) 0.0377(8) 0.0095(8) 0.0210(7) 0.0037(8)
S1 0.0570(4) 0.0477(4) 0.0684(4) 0.0070(3) 0.0272(3) -0.0110(3)

loop_
_atom_type_symbol
_atom_type_description
_atom_type_scat_dispersion_real
_atom_type_scat_dispersion_imag
_atom_type_scat_source
C C 0.0033 0.0016 'International Tables Vol C Tables 4.2.6.8 and 6.1.1.4'
H H 0.0000 0.0000 'International Tables Vol C Tables 4.2.6.8 and 6.1.1.4'
N N 0.0061 0.0033 'International Tables Vol C Tables 4.2.6.8 and 6.1.1.4'
O O 0.0106 0.0060 'International Tables Vol C Tables 4.2.6.8 and 6.1.1.4'
S S 0.1246 0.1234 'International Tables Vol C Tables 4.2.6.8 and 6.1.1.4'

loop_
_geom_angle_atom_site_label_1
_geom_angle_atom_site_label_2
_geom_angle_atom_site_label_3
_geom_angle_site_symmetry_1
_geom_angle_site_symmetry_3
_geom_angle
_geom_angle_publ_flag
C2 C1 C6 . . 118.0(2) ?
C2 C1 C7 . . 122.26(19) ?
C6 C1 C7 . . 119.6(2) ?
C1 C2 C3 . . 120.6(2) ?
C1 C2 H2 . . 119.7 ?
C3 C2 H2 . . 119.7 ?
C4 C3 C2 . . 120.7(3) ?
C4 C3 H3 . . 119.7 ?
C2 C3 H3 . . 119.7 ?
C5 C4 C3 . . 119.1(2) ?
C5 C4 H4 . . 120.5 ?
C3 C4 H4 . . 120.5 ?
C4 C5 C6 . . 121.0(2) ?
C4 C5 H5 . . 119.5 ?
C6 C5 H5 . . 119.5 ?
C5 C6 C1 . . 120.6(3) ?
C5 C6 H6 . . 119.7 ?
C1 C6 H6 . . 119.7 ?
N1 C7 C8 . . 110.43(19) ?
N1 C7 C1 . . 117.71(18) ?
C8 C7 C1 . . 131.73(19) ?
C9 C8 C7 . . 104.49(18) ?
C9 C8 C13 . . 116.91(19) ?
C7 C8 C13 . . 138.57(19) ?
O1 C9 C8 . . 110.89(18) ?
O1 C9 C10 . . 121.44(18) ?
C8 C9 C10 . . 127.67(19) ?
C9 C10 C11 . . 109.03(18) ?
C9 C10 H10A . . 109.9 ?
C11 C10 H10A . . 109.9 ?
C9 C10 H10B . . 109.9 ?
C11 C10 H10B . . 109.9 ?
H10A C10 H10B . . 108.3 ?
C12 C11 C10 . . 111.11(18) ?
C12 C11 H11A . . 109.4 ?
C10 C11 H11A . . 109.4 ?
C12 C11 H11B . . 109.4 ?
C10 C11 H11B . . 109.4 ?
H11A C11 H11B . . 108.0 ?
C13 C12 C11 . . 124.5(2) ?
C13 C12 S1 . . 108.90(17) ?
C11 C12 S1 . . 126.36(16) ?
C12 C13 N2 . . 116.70(18) ?
C12 C13 C8 . . 117.74(19) ?
N2 C13 C8 . . 125.54(18) ?
N2 C14 C15 . . 123.1(2) ?
N2 C14 S1 . . 113.77(16) ?
C15 C14 S1 . . 123.14(16) ?
C14 C15 C19 . . 114.20(19) ?
C14 C15 C16 . . 110.96(18) ?
C19 C15 C16 . . 109.26(17) ?
C14 C15 H15 . . 107.4 ?
C19 C15 H15 . . 107.4 ?
C16 C15 H15 . . 107.4 ?
C17 C16 C15 . . 111.60(19) ?
C17 C16 H16A . . 109.3 ?
C15 C16 H16A . . 109.3 ?
C17 C16 H16B . . 109.3 ?
C15 C16 H16B . . 109.3 ?
H16A C16 H16B . . 108.0 ?
N3 C17 C16 . . 110.11(19) ?
N3 C17 H17A . . 109.6 ?
C16 C17 H17A . . 109.6 ?
N3 C17 H17B . . 109.6 ?
C16 C17 H17B . . 109.6 ?
H17A C17 H17B . . 108.2 ?
N3 C18 C19 . . 110.86(19) ?
N3 C18 H18A . . 109.5 ?
C19 C18 H18A . . 109.5 ?
N3 C18 H18B . . 109.5 ?
C19 C18 H18B . . 109.5 ?
H18A C18 H18B . . 108.1 ?
C18 C19 C15 . . 111.3(2) ?
C18 C19 H19A . . 109.4 ?
C15 C19 H19A . . 109.4 ?
C18 C19 H19B . . 109.4 ?
C15 C19 H19B . . 109.4 ?
H19A C19 H19B . . 108.0 ?
O2 C20 N3 . . 121.71(19) ?
O2 C20 N4 . . 121.6(2) ?
N3 C20 N4 . . 116.71(18) ?
C26 C21 C22 . . 118.9(2) ?
C26 C21 N4 . . 123.1(2) ?
C22 C21 N4 . . 117.95(19) ?
C23 C22 C21 . . 120.5(3) ?
C23 C22 H22 . . 119.7 ?
C21 C22 H22 . . 119.7 ?
C24 C23 C22 . . 121.1(3) ?
C24 C23 H23 . . 119.4 ?
C22 C23 H23 . . 119.4 ?
C23 C24 C25 . . 119.0(3) ?
C23 C24 H24 . . 120.5 ?
C25 C24 H24 . . 120.5 ?
C24 C25 C26 . . 121.0(3) ?
C24 C25 H25 . . 119.5 ?
C26 C25 H25 . . 119.5 ?
C21 C26 C25 . . 119.4(3) ?
C21 C26 H26 . . 120.3 ?
C25 C26 H26 . . 120.3 ?
C7 N1 O1 . . 106.56(16) ?
C14 N2 C13 . . 110.80(18) ?
C20 N3 C18 . . 119.97(18) ?
C20 N3 C17 . . 127.24(18) ?
C18 N3 C17 . . 112.65(18) ?
C20 N4 C21 . . 123.28(18) ?
C20 N4 H4A . . 122.1(17) ?
C21 N4 H4A . . 112.7(17) ?
C9 O1 N1 . . 107.61(15) ?
C12 S1 C14 . . 89.84(10) ?

loop_
_geom_bond_atom_site_label_1
_geom_bond_atom_site_label_2
_geom_bond_site_symmetry_2
_geom_bond_distance
_geom_bond_publ_flag
C1 C2 . 1.379(3) ?
C1 C6 . 1.389(3) ?
C1 C7 . 1.474(3) ?
C2 C3 . 1.380(3) ?
C2 H2 . 0.9300 ?
C3 C4 . 1.371(4) ?
C3 H3 . 0.9300 ?
C4 C5 . 1.361(4) ?
C4 H4 . 0.9300 ?
C5 C6 . 1.375(4) ?
C5 H5 . 0.9300 ?
C6 H6 . 0.9300 ?
C7 N1 . 1.313(2) ?
C7 C8 . 1.430(3) ?
C8 C9 . 1.346(3) ?
C8 C13 . 1.470(3) ?
C9 O1 . 1.345(2) ?
C9 C10 . 1.484(3) ?
C10 C11 . 1.531(3) ?
C10 H10A . 0.9700 ?
C10 H10B . 0.9700 ?
C11 C12 . 1.506(3) ?
C11 H11A . 0.9700 ?
C11 H11B . 0.9700 ?
C12 C13 . 1.356(3) ?
C12 S1 . 1.720(2) ?
C13 N2 . 1.375(3) ?
C14 N2 . 1.301(3) ?
C14 C15 . 1.498(3) ?
C14 S1 . 1.744(2) ?
C15 C19 . 1.527(3) ?
C15 C16 . 1.531(3) ?
C15 H15 . 0.9800 ?
C16 C17 . 1.508(3) ?
C16 H16A . 0.9700 ?
C16 H16B . 0.9700 ?
C17 N3 . 1.463(3) ?
C17 H17A . 0.9700 ?
C17 H17B . 0.9700 ?
C18 N3 . 1.458(3) ?
C18 C19 . 1.515(3) ?
C18 H18A . 0.9700 ?
C18 H18B . 0.9700 ?
C19 H19A . 0.9700 ?
C19 H19B . 0.9700 ?
C20 O2 . 1.225(2) ?
C20 N3 . 1.355(3) ?
C20 N4 . 1.365(3) ?
C21 C26 . 1.373(3) ?
C21 C22 . 1.384(3) ?
C21 N4 . 1.419(3) ?
C22 C23 . 1.371(4) ?
C22 H22 . 0.9300 ?
C23 C24 . 1.352(4) ?
C23 H23 . 0.9300 ?
C24 C25 . 1.370(5) ?
C24 H24 . 0.9300 ?
C25 C26 . 1.393(4) ?
C25 H25 . 0.9300 ?
C26 H26 . 0.9300 ?
N1 O1 . 1.413(2) ?
N4 H4A . 0.854(10) ?

loop_
_geom_hbond_atom_site_label_D
_geom_hbond_atom_site_label_H
_geom_hbond_atom_site_label_A
_geom_hbond_site_symmetry_A
_geom_hbond_distance_DH
_geom_hbond_distance_HA
_geom_hbond_distance_DA
_geom_hbond_angle_DHA
C17 H17A O2 4_565 0.97 2.40 3.353(3) 167.0
N4 H4A O2 4_565 0.854(10) 2.145(12) 2.976(2) 164(2)

loop_
_geom_torsion_atom_site_label_1
_geom_torsion_atom_site_label_2
_geom_torsion_atom_site_label_3
_geom_torsion_atom_site_label_4
_geom_torsion_site_symmetry_1
_geom_torsion_site_symmetry_2
_geom_torsion_site_symmetry_3
_geom_torsion_site_symmetry_4
_geom_torsion
_geom_torsion_publ_flag
C6 C1 C2 C3 . . . . -0.6(4) ?
C7 C1 C2 C3 . . . . -176.5(2) ?
C1 C2 C3 C4 . . . . 0.2(4) ?
C2 C3 C4 C5 . . . . 0.6(4) ?
C3 C4 C5 C6 . . . . -1.1(4) ?
C4 C5 C6 C1 . . . . 0.7(4) ?
C2 C1 C6 C5 . . . . 0.1(4) ?
C7 C1 C6 C5 . . . . 176.1(2) ?
C2 C1 C7 N1 . . . . 155.8(2) ?
C6 C1 C7 N1 . . . . -20.0(3) ?
C2 C1 C7 C8 . . . . -19.6(3) ?
C6 C1 C7 C8 . . . . 164.5(2) ?
N1 C7 C8 C9 . . . . -1.3(2) ?
C1 C7 C8 C9 . . . . 174.4(2) ?
N1 C7 C8 C13 . . . . -178.7(2) ?
C1 C7 C8 C13 . . . . -3.1(4) ?
C7 C8 C9 O1 . . . . 1.2(2) ?
C13 C8 C9 O1 . . . . 179.31(16) ?
C7 C8 C9 C10 . . . . -178.8(2) ?
C13 C8 C9 C10 . . . . -0.7(3) ?
O1 C9 C10 C11 . . . . -151.80(19) ?
C8 C9 C10 C11 . . . . 28.2(3) ?
C9 C10 C11 C12 . . . . -39.1(2) ?
C10 C11 C12 C13 . . . . 30.6(3) ?
C10 C11 C12 S1 . . . . -155.19(17) ?
C11 C12 C13 N2 . . . . 175.8(2) ?
S1 C12 C13 N2 . . . . 0.7(2) ?
C11 C12 C13 C8 . . . . -2.7(3) ?
S1 C12 C13 C8 . . . . -177.74(15) ?
C9 C8 C13 C12 . . . . -13.7(3) ?
C7 C8 C13 C12 . . . . 163.5(2) ?
C9 C8 C13 N2 . . . . 168.03(19) ?
C7 C8 C13 N2 . . . . -14.8(4) ?
N2 C14 C15 C19 . . . . 149.7(2) ?
S1 C14 C15 C19 . . . . -32.5(3) ?
N2 C14 C15 C16 . . . . -86.3(3) ?
S1 C14 C15 C16 . . . . 91.5(2) ?
C14 C15 C16 C17 . . . . 179.03(18) ?
C19 C15 C16 C17 . . . . -54.2(3) ?
C15 C16 C17 N3 . . . . 56.6(3) ?
N3 C18 C19 C15 . . . . -55.6(3) ?
C14 C15 C19 C18 . . . . 178.19(19) ?
C16 C15 C19 C18 . . . . 53.3(3) ?
C26 C21 C22 C23 . . . . -2.8(4) ?
N4 C21 C22 C23 . . . . 179.3(2) ?
C21 C22 C23 C24 . . . . 0.3(4) ?
C22 C23 C24 C25 . . . . 1.8(4) ?
C23 C24 C25 C26 . . . . -1.3(5) ?
C22 C21 C26 C25 . . . . 3.2(4) ?
N4 C21 C26 C25 . . . . -179.0(2) ?
C24 C25 C26 C21 . . . . -1.2(4) ?
C8 C7 N1 O1 . . . . 0.9(2) ?
C1 C7 N1 O1 . . . . -175.46(16) ?
C15 C14 N2 C13 . . . . 178.04(19) ?
S1 C14 N2 C13 . . . . 0.0(2) ?
C12 C13 N2 C14 . . . . -0.5(3) ?
C8 C13 N2 C14 . . . . 177.82(19) ?
O2 C20 N3 C18 . . . . -3.7(3) ?
N4 C20 N3 C18 . . . . 175.6(2) ?
O2 C20 N3 C17 . . . . 171.6(2) ?
N4 C20 N3 C17 . . . . -9.1(4) ?
C19 C18 N3 C20 . . . . -125.6(2) ?
C19 C18 N3 C17 . . . . 58.5(3) ?
C16 C17 N3 C20 . . . . 125.6(2) ?
C16 C17 N3 C18 . . . . -58.8(3) ?
O2 C20 N4 C21 . . . . -14.7(3) ?
N3 C20 N4 C21 . . . . 166.0(2) ?
C26 C21 N4 C20 . . . . 48.3(3) ?
C22 C21 N4 C20 . . . . -133.9(2) ?
C8 C9 O1 N1 . . . . -0.7(2) ?
C10 C9 O1 N1 . . . . 179.28(18) ?
C7 N1 O1 C9 . . . . -0.1(2) ?
C13 C12 S1 C14 . . . . -0.54(16) ?
C11 C12 S1 C14 . . . . -175.5(2) ?
N2 C14 S1 C12 . . . . 0.30(17) ?
C15 C14 S1 C12 . . . . -177.70(19) ?

loop_
_cod_related_entry_id
_cod_related_entry_database
_cod_related_entry_code
1 ChemSpider 24742544
